data_4501318
loop_
_publ_author_name
'Hisaki, Ichiro'
'Kometani, Eriko'
'Shigemitsu, Hajime'
'Saeki, Akinori'
'Seki, Shu'
'Tohnai, Norimitsu'
'Miyata, Mikiji'

_publ_section_title
;
 Polymorphism of Dehydrobenzo[14]annulene Possessing Two Methyl Ester
 Groups in Noncentrosymmetric Positions
;
_journal_coden_ASTM CGDEFU
_journal_issue 12
_journal_name_full 'Crystal Growth & Design'
_journal_page_first 5488
_journal_page_last 5497
_journal_paper_doi 10.1021/cg201075z
_journal_volume 11
_journal_year 2011
_chemical_formula_moiety 'C30 H16 O4 '
_chemical_formula_sum 'C30 H16 O4'
_chemical_formula_weight 440.45
_space_group_IT_number 14
_symmetry_cell_setting monoclinic
_symmetry_Int_Tables_number 14
_symmetry_space_group_name_Hall '-P 2ybc'
_symmetry_space_group_name_H-M 'P 1 21/c 1'
_cell_angle_alpha 90.0000
_cell_angle_beta 107.1536(6)
_cell_angle_gamma 90.0000
_cell_formula_units_Z 4
_cell_length_a 10.13000(10)
_cell_length_b 13.8586(2)
_cell_length_c 16.1692(3)
_cell_measurement_temperature 296.1
_cell_volume 2168.98(6)
_computing_cell_refinement HKL2000
_computing_data_collection Unknown
_computing_data_reduction CrystalStructure
_computing_publication_material 'CrystalStructure 3.8'
_computing_structure_refinement SHELXL
_computing_structure_solution SIR97
_diffrn_measured_fraction_theta_full 0.887
_diffrn_measured_fraction_theta_max 0.887
_diffrn_measurement_device_type CCD
_diffrn_measurement_method \w
_diffrn_radiation_type synchrotron
_diffrn_radiation_wavelength 0.70000
_diffrn_reflns_limit_h_max 12
_diffrn_reflns_limit_h_min -12
_diffrn_reflns_limit_k_max 18
_diffrn_reflns_limit_k_min 0
_diffrn_reflns_limit_l_max 21
_diffrn_reflns_limit_l_min 0
_diffrn_reflns_number 4550
_diffrn_reflns_theta_full 27.33
_diffrn_reflns_theta_max 27.33
_exptl_absorpt_coefficient_mu 0.000
_exptl_absorpt_correction_type none
_exptl_crystal_colour colorless
_exptl_crystal_density_diffrn 1.349
_exptl_crystal_density_method 'not measured'
_exptl_crystal_description block
_exptl_crystal_F_000 912.00
_exptl_crystal_size_max 0.1
_exptl_crystal_size_mid 0.05
_exptl_crystal_size_min 0.03
_refine_diff_density_max 0.30
_refine_diff_density_min -0.21
_refine_ls_extinction_method none
_refine_ls_goodness_of_fit_ref 1.104
_refine_ls_hydrogen_treatment refall
_refine_ls_number_parameters 308
_refine_ls_number_reflns 4550
_refine_ls_R_factor_gt 0.0621
_refine_ls_shift/su_max 0.0000
_refine_ls_structure_factor_coef Fsqd
_refine_ls_weighting_details 'w = 1/[\s^2^(Fo^2^)+(0.1161P)^2^+0.4886P] where P=(Fo^2^+2Fc^2^)/3'
_refine_ls_weighting_scheme calc
_refine_ls_wR_factor_ref 0.1776
_reflns_number_gt 4309
_reflns_number_total 4550
_reflns_threshold_expression F^2^>2.0\s(F^2^)
_cod_data_source_file cg201075z_si_004.cif
_cod_data_source_block '[14]DBA_Form_II'
_cod_original_formula_sum 'C30 H16 O4 '
_cod_database_code 4501318

loop_
_symmetry_equiv_pos_site_id
_symmetry_equiv_pos_as_xyz
1 +X,+Y,+Z
2 -X,1/2+Y,1/2-Z
3 -X,-Y,-Z
4 +X,1/2-Y,1/2+Z

loop_
_atom_site_label
_atom_site_type_symbol
_atom_site_fract_x
_atom_site_fract_y
_atom_site_fract_z
_atom_site_U_iso_or_equiv
_atom_site_adp_type
_atom_site_occupancy
_atom_site_symmetry_multiplicity
_atom_site_calc_flag
_atom_site_refinement_flags
O(1) O -0.20094(11) 0.45944(7) 0.80879(7) 0.0361(2) Uani 1.00 1 d .
O(2) O -0.25454(11) 0.30248(7) 0.81139(7) 0.0336(2) Uani 1.00 1 d .
O(3) O 0.77077(11) 0.85771(7) 0.55101(7) 0.0359(2) Uani 1.00 1 d .
O(4) O 0.93826(11) 0.78518(6) 0.50858(7) 0.0332(2) Uani 1.00 1 d .
C(1) C 0.61991(15) 0.58797(9) 0.59826(8) 0.0295(2) Uani 1.00 1 d .
C(2) C 0.50044(15) 0.57630(9) 0.62608(9) 0.0320(3) Uani 1.00 1 d .
C(3) C 0.40199(15) 0.54968(10) 0.64746(9) 0.0330(3) Uani 1.00 1 d .
C(4) C 0.29828(15) 0.50628(10) 0.67078(9) 0.0328(3) Uani 1.00 1 d .
C(5) C 0.21541(15) 0.45640(10) 0.69135(9) 0.0322(3) Uani 1.00 1 d .
C(6) C 0.13073(14) 0.38597(9) 0.71419(9) 0.0301(3) Uani 1.00 1 d .
C(7) C 0.01939(14) 0.41210(9) 0.74346(8) 0.0311(3) Uani 1.00 1 d .
C(8) C -0.06343(14) 0.34203(9) 0.76459(8) 0.0301(3) Uani 1.00 1 d .
C(9) C -0.03483(14) 0.24412(10) 0.75669(9) 0.0311(2) Uani 1.00 1 d .
C(10) C 0.07663(15) 0.21744(10) 0.72886(9) 0.0315(3) Uani 1.00 1 d .
C(11) C 0.16186(14) 0.28690(9) 0.70763(8) 0.0296(2) Uani 1.00 1 d .
C(12) C 0.27802(14) 0.25775(9) 0.68090(8) 0.0309(2) Uani 1.00 1 d .
C(13) C 0.37480(14) 0.22922(9) 0.65868(8) 0.0296(2) Uani 1.00 1 d .
C(14) C 0.48080(13) 0.18029(9) 0.63317(8) 0.0280(2) Uani 1.00 1 d .
C(15) C 0.47577(14) 0.07882(9) 0.63229(9) 0.0311(3) Uani 1.00 1 d .
C(16) C 0.57288(15) 0.02496(9) 0.60790(9) 0.0329(3) Uani 1.00 1 d .
C(17) C 0.67780(15) 0.07091(10) 0.58385(9) 0.0341(3) Uani 1.00 1 d .
C(18) C 0.68470(15) 0.17064(9) 0.58424(9) 0.0322(3) Uani 1.00 1 d .
C(19) C 0.58686(14) 0.22709(9) 0.60868(8) 0.0281(2) Uani 1.00 1 d .
C(20) C 0.60544(14) 0.32896(9) 0.60568(8) 0.0290(2) Uani 1.00 1 d .
C(21) C 0.64176(14) 0.40998(9) 0.59759(8) 0.0305(2) Uani 1.00 1 d .
C(22) C 0.69007(15) 0.50375(9) 0.58482(8) 0.0297(3) Uani 1.00 1 d .
C(23) C 0.80757(15) 0.51339(10) 0.55639(9) 0.0325(3) Uani 1.00 1 d .
C(24) C 0.85437(15) 0.60374(10) 0.54105(9) 0.0321(3) Uani 1.00 1 d .
C(25) C 0.78378(14) 0.68641(9) 0.55398(8) 0.0293(3) Uani 1.00 1 d .
C(26) C 0.66822(14) 0.67833(9) 0.58267(9) 0.0298(2) Uani 1.00 1 d .
C(27) C -0.17879(14) 0.37558(9) 0.79672(8) 0.0299(2) Uani 1.00 1 d .
C(28) C -0.37257(16) 0.32967(11) 0.83845(11) 0.0379(3) Uani 1.00 1 d .
C(29) C 0.82808(14) 0.78547(9) 0.53845(8) 0.0294(2) Uani 1.00 1 d .
C(30) C 0.97738(17) 0.87936(10) 0.48654(11) 0.0378(3) Uani 1.00 1 d .
H(1) H 0.0003 0.4770 0.7489 0.037 Uiso 1.00 1 c R
H(2) H -0.0907 0.1971 0.7701 0.037 Uiso 1.00 1 c R
H(3) H 0.0953 0.1523 0.7242 0.038 Uiso 1.00 1 c R
H(4) H 0.4059 0.0475 0.6484 0.037 Uiso 1.00 1 c R
H(5) H 0.5680 -0.0421 0.6076 0.039 Uiso 1.00 1 c R
H(6) H 0.7433 0.0347 0.5675 0.041 Uiso 1.00 1 c R
H(7) H 0.7552 0.2009 0.5681 0.039 Uiso 1.00 1 c R
H(8) H 0.8547 0.4585 0.5477 0.039 Uiso 1.00 1 c R
H(9) H 0.9324 0.6093 0.5222 0.039 Uiso 1.00 1 c R
H(10) H 0.6224 0.7337 0.5916 0.036 Uiso 1.00 1 c R
H(11) H -0.3426 0.3669 0.8907 0.046 Uiso 1.00 1 c R
H(12) H -0.4192 0.2727 0.8488 0.046 Uiso 1.00 1 c R
H(13) H -0.4346 0.3675 0.7939 0.046 Uiso 1.00 1 c R
H(14) H 1.0543 0.8735 0.4636 0.045 Uiso 1.00 1 c R
H(15) H 1.0031 0.9191 0.5374 0.045 Uiso 1.00 1 c R
H(16) H 0.9008 0.9083 0.4439 0.045 Uiso 1.00 1 c R

loop_
_atom_site_aniso_label
_atom_site_aniso_U_11
_atom_site_aniso_U_22
_atom_site_aniso_U_33
_atom_site_aniso_U_12
_atom_site_aniso_U_13
_atom_site_aniso_U_23
O(1) 0.0378(5) 0.0264(5) 0.0489(5) -0.0018(3) 0.0205(4) -0.0057(3)
O(2) 0.0340(5) 0.0266(4) 0.0460(5) -0.0011(3) 0.0208(4) -0.0013(3)
O(3) 0.0403(5) 0.0205(4) 0.0507(5) 0.0012(3) 0.0192(4) -0.0009(3)
O(4) 0.0356(5) 0.0204(4) 0.0478(5) -0.0025(3) 0.0188(4) 0.0016(3)
C(1) 0.0321(6) 0.0218(5) 0.0365(6) -0.0013(4) 0.0131(4) 0.0000(4)
C(2) 0.0363(7) 0.0210(5) 0.0413(6) -0.0015(4) 0.0153(5) 0.0001(4)
C(3) 0.0367(7) 0.0228(6) 0.0427(6) -0.0008(4) 0.0165(5) -0.0011(4)
C(4) 0.0351(7) 0.0248(6) 0.0420(6) 0.0001(4) 0.0169(5) -0.0014(4)
C(5) 0.0329(7) 0.0263(6) 0.0403(6) 0.0001(4) 0.0152(5) -0.0015(4)
C(6) 0.0302(6) 0.0259(6) 0.0365(6) -0.0005(4) 0.0133(4) 0.0000(4)
C(7) 0.0329(7) 0.0238(6) 0.0390(6) -0.0001(4) 0.0143(5) -0.0013(4)
C(8) 0.0295(6) 0.0276(6) 0.0351(6) -0.0001(4) 0.0126(4) -0.0015(4)
C(9) 0.0311(6) 0.0261(6) 0.0382(6) -0.0010(4) 0.0138(4) -0.0004(4)
C(10) 0.0330(7) 0.0242(6) 0.0392(6) 0.0012(4) 0.0136(5) -0.0008(4)
C(11) 0.0290(6) 0.0262(6) 0.0351(6) 0.0010(4) 0.0116(4) -0.0005(4)
C(12) 0.0313(6) 0.0252(6) 0.0377(6) 0.0002(4) 0.0124(5) -0.0003(4)
C(13) 0.0313(6) 0.0217(5) 0.0370(6) -0.0007(4) 0.0120(4) -0.0003(4)
C(14) 0.0300(6) 0.0214(6) 0.0344(6) 0.0012(4) 0.0121(4) 0.0001(4)
C(15) 0.0335(7) 0.0208(6) 0.0411(6) -0.0012(4) 0.0145(5) 0.0004(4)
C(16) 0.0376(7) 0.0186(5) 0.0449(7) 0.0002(4) 0.0157(5) -0.0008(4)
C(17) 0.0368(7) 0.0232(6) 0.0470(7) 0.0024(4) 0.0196(5) -0.0022(4)
C(18) 0.0352(7) 0.0224(6) 0.0432(7) -0.0008(4) 0.0182(5) -0.0012(4)
C(19) 0.0310(6) 0.0194(5) 0.0353(6) 0.0001(4) 0.0118(4) -0.0003(4)
C(20) 0.0308(6) 0.0219(6) 0.0365(6) 0.0009(4) 0.0131(4) -0.0001(4)
C(21) 0.0333(7) 0.0229(6) 0.0365(6) 0.0002(4) 0.0123(4) 0.0000(4)
C(22) 0.0345(7) 0.0209(5) 0.0345(6) -0.0012(4) 0.0116(4) 0.0008(4)
C(23) 0.0373(7) 0.0210(5) 0.0430(6) 0.0007(4) 0.0177(5) -0.0002(4)
C(24) 0.0340(7) 0.0236(6) 0.0424(6) -0.0006(4) 0.0169(5) -0.0003(4)
C(25) 0.0333(6) 0.0206(6) 0.0352(6) -0.0011(4) 0.0118(4) -0.0001(4)
C(26) 0.0320(6) 0.0206(5) 0.0384(6) -0.0001(4) 0.0128(5) -0.0002(4)
C(27) 0.0296(6) 0.0267(6) 0.0357(6) -0.0010(4) 0.0130(4) -0.0015(4)
C(28) 0.0362(7) 0.0321(7) 0.0536(8) -0.0023(5) 0.0259(6) -0.0030(5)
C(29) 0.0305(6) 0.0224(5) 0.0359(6) -0.0011(4) 0.0107(4) -0.0009(4)
C(30) 0.0417(7) 0.0231(6) 0.0522(8) -0.0050(5) 0.0194(6) 0.0034(5)

loop_
_atom_type_symbol
_atom_type_description
_atom_type_scat_dispersion_real
_atom_type_scat_dispersion_imag
_atom_type_scat_source
C C 0.000 0.000
;
International Tables for Crystallography
(1992, Vol. C, Tables 4.2.6.8 and 6.1.1.4)
;
H H 0.000 0.000
;
International Tables for Crystallography
(1992, Vol. C, Table 6.1.1.4)
;
O O 0.000 0.000
;
International Tables for Crystallography
(1992, Vol. C, Tables 4.2.6.8 and 6.1.1.4)
;

loop_
_geom_angle_atom_site_label_1
_geom_angle_atom_site_label_2
_geom_angle_atom_site_label_3
_geom_angle
_geom_angle_publ_flag
C(27) O(2) C(28) 115.36(11) yes
C(29) O(4) C(30) 113.94(11) yes
C(2) C(1) C(22) 117.91(12) yes
C(2) C(1) C(26) 122.50(12) yes
C(22) C(1) C(26) 119.58(14) yes
C(1) C(2) C(3) 168.68(13) yes
C(2) C(3) C(4) 171.49(15) yes
C(3) C(4) C(5) 171.29(15) yes
C(4) C(5) C(6) 171.38(15) yes
C(5) C(6) C(7) 121.45(12) yes
C(5) C(6) C(11) 118.77(13) yes
C(7) C(6) C(11) 119.77(12) yes
C(6) C(7) C(8) 120.63(11) yes
C(7) C(8) C(9) 119.87(13) yes
C(7) C(8) C(27) 117.45(11) yes
C(9) C(8) C(27) 122.67(12) yes
C(8) C(9) C(10) 119.94(13) yes
C(9) C(10) C(11) 121.12(12) yes
C(6) C(11) C(10) 118.65(13) yes
C(6) C(11) C(12) 121.19(12) yes
C(10) C(11) C(12) 120.16(11) yes
C(11) C(12) C(13) 177.31(13) yes
C(12) C(13) C(14) 170.80(13) yes
C(13) C(14) C(15) 116.67(12) yes
C(13) C(14) C(19) 124.26(11) yes
C(15) C(14) C(19) 119.07(12) yes
C(14) C(15) C(16) 121.07(13) yes
C(15) C(16) C(17) 120.01(12) yes
C(16) C(17) C(18) 119.89(14) yes
C(17) C(18) C(19) 121.17(14) yes
C(14) C(19) C(18) 118.80(11) yes
C(14) C(19) C(20) 125.77(13) yes
C(18) C(19) C(20) 115.43(13) yes
C(19) C(20) C(21) 167.59(16) yes
C(20) C(21) C(22) 176.38(16) yes
C(1) C(22) C(21) 121.33(14) yes
C(1) C(22) C(23) 118.97(12) yes
C(21) C(22) C(23) 119.68(12) yes
C(22) C(23) C(24) 120.82(13) yes
C(23) C(24) C(25) 119.74(14) yes
C(24) C(25) C(26) 120.25(12) yes
C(24) C(25) C(29) 122.51(13) yes
C(26) C(25) C(29) 117.24(12) yes
C(1) C(26) C(25) 120.63(12) yes
O(1) C(27) O(2) 123.84(14) yes
O(1) C(27) C(8) 123.98(13) yes
O(2) C(27) C(8) 112.17(11) yes
O(3) C(29) O(4) 123.87(12) yes
O(3) C(29) C(25) 123.64(14) yes
O(4) C(29) C(25) 112.49(11) yes
C(6) C(7) H(1) 119.7 no
C(8) C(7) H(1) 119.7 no
C(8) C(9) H(2) 120.0 no
C(10) C(9) H(2) 120.0 no
C(9) C(10) H(3) 119.4 no
C(11) C(10) H(3) 119.4 no
C(14) C(15) H(4) 119.5 no
C(16) C(15) H(4) 119.5 no
C(15) C(16) H(5) 120.0 no
C(17) C(16) H(5) 120.0 no
C(16) C(17) H(6) 120.1 no
C(18) C(17) H(6) 120.1 no
C(17) C(18) H(7) 119.4 no
C(19) C(18) H(7) 119.4 no
C(22) C(23) H(8) 119.6 no
C(24) C(23) H(8) 119.6 no
C(23) C(24) H(9) 120.1 no
C(25) C(24) H(9) 120.1 no
C(1) C(26) H(10) 119.7 no
C(25) C(26) H(10) 119.7 no
O(2) C(28) H(11) 109.5 no
O(2) C(28) H(12) 109.5 no
O(2) C(28) H(13) 109.5 no
H(11) C(28) H(12) 109.5 no
H(11) C(28) H(13) 109.5 no
H(12) C(28) H(13) 109.5 no
O(4) C(30) H(14) 109.5 no
O(4) C(30) H(15) 109.5 no
O(4) C(30) H(16) 109.5 no
H(14) C(30) H(15) 109.5 no
H(14) C(30) H(16) 109.5 no
H(15) C(30) H(16) 109.5 no

loop_
_geom_bond_atom_site_label_1
_geom_bond_atom_site_label_2
_geom_bond_distance
_geom_bond_publ_flag
O(1) C(27) 1.2103(16) yes
O(2) C(27) 1.3337(17) yes
O(2) C(28) 1.439(2) yes
O(3) C(29) 1.2042(17) yes
O(4) C(29) 1.3405(19) yes
O(4) C(30) 1.4391(17) yes
C(1) C(2) 1.419(2) yes
C(1) C(22) 1.4162(19) yes
C(1) C(26) 1.3943(18) yes
C(2) C(3) 1.206(2) yes
C(3) C(4) 1.357(2) yes
C(4) C(5) 1.207(2) yes
C(5) C(6) 1.418(2) yes
C(6) C(7) 1.394(2) yes
C(6) C(11) 1.4197(17) yes
C(7) C(8) 1.3902(19) yes
C(8) C(9) 1.4012(18) yes
C(8) C(27) 1.487(2) yes
C(9) C(10) 1.383(2) yes
C(10) C(11) 1.402(2) yes
C(11) C(12) 1.426(2) yes
C(12) C(13) 1.206(2) yes
C(13) C(14) 1.430(2) yes
C(14) C(15) 1.4071(17) yes
C(14) C(19) 1.408(2) yes
C(15) C(16) 1.382(2) yes
C(16) C(17) 1.389(2) yes
C(17) C(18) 1.3838(18) yes
C(18) C(19) 1.408(2) yes
C(19) C(20) 1.4270(17) yes
C(20) C(21) 1.2007(18) yes
C(21) C(22) 1.4250(18) yes
C(22) C(23) 1.403(2) yes
C(23) C(24) 1.387(2) yes
C(24) C(25) 1.399(2) yes
C(25) C(26) 1.385(2) yes
C(25) C(29) 1.4885(18) yes
C(7) H(1) 0.930 no
C(9) H(2) 0.930 no
C(10) H(3) 0.930 no
C(15) H(4) 0.930 no
C(16) H(5) 0.930 no
C(17) H(6) 0.930 no
C(18) H(7) 0.930 no
C(23) H(8) 0.930 no
C(24) H(9) 0.930 no
C(26) H(10) 0.930 no
C(28) H(11) 0.960 no
C(28) H(12) 0.960 no
C(28) H(13) 0.960 no
C(30) H(14) 0.960 no
C(30) H(15) 0.960 no
C(30) H(16) 0.960 no

loop_
_geom_contact_atom_site_label_1
_geom_contact_atom_site_label_2
_geom_contact_distance
_geom_contact_site_symmetry_2
O(1) C(21) 3.3854(15) 1_455
O(1) C(22) 3.5146(16) 1_455
O(1) C(30) 3.5905(17) 2_646
O(2) C(19) 3.3630(15) 1_455
O(2) C(20) 3.2291(15) 1_455
O(3) C(7) 3.4589(15) 2_656
O(3) C(8) 3.5373(14) 2_656
O(3) C(13) 3.4889(15) 3_666
O(3) C(14) 3.3412(14) 3_666
O(3) C(15) 3.3807(15) 3_666
O(3) C(16) 3.3652(18) 1_565
O(3) C(17) 3.1928(17) 1_565
O(4) C(8) 3.5968(16) 2_656
O(4) C(11) 3.4866(16) 3_666
O(4) C(12) 3.2529(14) 3_666
O(4) C(13) 3.5145(14) 3_666
O(4) C(27) 3.5906(14) 2_656
C(1) C(21) 3.4791(16) 3_666
C(2) C(21) 3.4811(18) 3_666
C(2) C(22) 3.5640(17) 3_666
C(3) C(15) 3.4319(19) 2_656
C(3) C(23) 3.4652(18) 3_666
C(4) C(15) 3.4770(17) 2_656
C(4) C(16) 3.4382(19) 2_656
C(4) C(23) 3.5204(19) 3_666
C(5) C(16) 3.4543(17) 2_656
C(7) O(3) 3.4589(15) 2_646
C(7) C(23) 3.4490(17) 1_455
C(8) O(3) 3.5373(14) 2_646
C(8) O(4) 3.5968(16) 2_646
C(8) C(20) 3.5781(16) 1_455
C(8) C(21) 3.5129(16) 1_455
C(8) C(29) 3.4586(16) 2_646
C(9) C(18) 3.4944(17) 1_455
C(9) C(25) 3.4477(16) 2_646
C(9) C(29) 3.4051(17) 2_646
C(10) C(25) 3.4037(18) 2_646
C(10) C(26) 3.4081(17) 2_646
C(11) O(4) 3.4866(16) 3_666
C(12) O(4) 3.2529(14) 3_666
C(12) C(29) 3.4416(17) 3_666
C(13) O(3) 3.4889(15) 3_666
C(13) O(4) 3.5145(14) 3_666
C(13) C(25) 3.5374(16) 3_666
C(13) C(28) 3.5424(18) 1_655
C(13) C(29) 3.2497(16) 3_666
C(14) O(3) 3.3412(14) 3_666
C(14) C(29) 3.5488(15) 3_666
C(15) O(3) 3.3807(15) 3_666
C(15) C(3) 3.4319(19) 2_646
C(15) C(4) 3.4770(17) 2_646
C(16) O(3) 3.3652(18) 1_545
C(16) C(4) 3.4382(19) 2_646
C(16) C(5) 3.4543(17) 2_646
C(16) C(16) 3.4344(18) 3_656
C(17) O(3) 3.1928(17) 1_545
C(18) C(9) 3.4944(17) 1_655
C(19) O(2) 3.3630(15) 1_655
C(20) O(2) 3.2291(15) 1_655
C(20) C(8) 3.5781(16) 1_655
C(20) C(26) 3.4627(16) 3_666
C(20) C(27) 3.2793(16) 1_655
C(21) O(1) 3.3854(15) 1_655
C(21) C(1) 3.4791(16) 3_666
C(21) C(2) 3.4811(18) 3_666
C(21) C(8) 3.5129(16) 1_655
C(21) C(27) 3.2321(16) 1_655
C(22) O(1) 3.5146(16) 1_655
C(22) C(2) 3.5640(17) 3_666
C(23) C(3) 3.4652(18) 3_666
C(23) C(4) 3.5204(19) 3_666
C(23) C(7) 3.4490(17) 1_655
C(25) C(9) 3.4477(16) 2_656
C(25) C(10) 3.4037(18) 2_656
C(25) C(13) 3.5374(16) 3_666
C(26) C(10) 3.4081(17) 2_656
C(26) C(20) 3.4627(16) 3_666
C(27) O(4) 3.5906(14) 2_646
C(27) C(20) 3.2793(16) 1_455
C(27) C(21) 3.2321(16) 1_455
C(27) C(30) 3.4971(19) 2_646
C(28) C(13) 3.5424(18) 1_455
C(29) C(8) 3.4586(16) 2_656
C(29) C(9) 3.4051(17) 2_656
C(29) C(12) 3.4416(17) 3_666
C(29) C(13) 3.2497(16) 3_666
C(29) C(14) 3.5488(15) 3_666
C(30) O(1) 3.5905(17) 2_656
C(30) C(27) 3.4971(19) 2_656
C(30) C(30) 3.3857(19) 3_776
O(1) H(3) 2.985 2_556
O(1) H(4) 2.670 2_556
O(1) H(15) 2.752 2_646
O(1) H(16) 2.805 4_465
O(2) H(15) 3.377 2_646
O(3) H(4) 3.453 3_666
O(3) H(5) 2.845 1_565
O(3) H(6) 2.492 1_565
C(1) H(3) 3.532 2_656
C(1) H(12) 3.528 2_556
C(2) H(4) 3.510 2_656
C(2) H(12) 2.906 2_556
C(3) H(4) 3.301 2_656
C(3) H(8) 3.448 3_666
C(3) H(12) 3.095 2_556
C(3) H(13) 3.522 1_655
C(4) H(4) 3.562 2_656
C(4) H(5) 3.502 2_656
C(4) H(8) 3.448 3_666
C(4) H(13) 3.436 1_655
C(5) H(5) 3.343 2_656
C(5) H(9) 3.457 3_666
C(6) H(8) 3.411 1_455
C(7) H(8) 3.178 1_455
C(8) H(15) 3.257 2_646
C(9) H(7) 3.218 1_455
C(10) H(1) 3.464 2_546
C(10) H(7) 3.524 1_455
C(10) H(10) 3.543 2_646
C(10) H(14) 3.255 3_666
C(10) H(16) 3.357 3_666
C(11) H(10) 3.416 2_646
C(11) H(16) 3.579 3_666
C(12) H(10) 3.531 2_646
C(12) H(12) 3.450 1_655
C(12) H(13) 3.315 1_655
C(12) H(16) 3.239 3_666
C(13) H(12) 3.222 1_655
C(13) H(13) 3.113 1_655
C(13) H(16) 3.383 3_666
C(14) H(12) 3.569 1_655
C(14) H(13) 3.593 1_655
C(15) H(11) 3.207 2_546
C(15) H(13) 3.235 2_546
C(16) H(5) 3.361 3_656
C(16) H(11) 3.204 2_546
C(16) H(13) 3.249 2_546
C(17) H(5) 3.376 3_656
C(17) H(11) 3.187 4_654
C(17) H(14) 3.127 3_766
C(18) H(2) 3.211 1_655
C(18) H(11) 3.103 4_654
C(18) H(14) 3.028 3_766
C(19) H(2) 3.553 1_655
C(19) H(10) 3.351 3_666
C(20) H(10) 3.452 3_666
C(20) H(13) 3.231 1_655
C(21) H(13) 3.531 1_655
C(22) H(1) 3.484 1_655
C(23) H(1) 3.189 1_655
C(24) H(2) 3.524 2_656
C(25) H(2) 3.544 2_656
C(25) H(3) 3.464 2_656
C(26) H(3) 3.348 2_656
C(26) H(12) 3.309 2_556
C(27) H(15) 2.812 2_646
C(28) H(4) 3.052 2_556
C(28) H(5) 2.977 2_556
C(28) H(7) 3.578 4_455
C(28) H(10) 3.338 2_546
C(30) H(3) 3.296 3_666
C(30) H(6) 3.413 3_766
C(30) H(7) 3.281 3_766
C(30) H(14) 3.555 3_776
C(30) H(15) 2.835 3_776
C(30) H(16) 3.260 3_776
H(1) C(10) 3.464 2_556
H(1) C(22) 3.484 1_455
H(1) C(23) 3.189 1_455
H(1) H(2) 3.225 2_556
H(1) H(3) 2.698 2_556
H(1) H(6) 3.413 2_656
H(1) H(8) 3.161 1_455
H(1) H(15) 3.557 2_646
H(2) C(18) 3.211 1_455
H(2) C(19) 3.553 1_455
H(2) C(24) 3.524 2_646
H(2) C(25) 3.544 2_646
H(2) H(1) 3.225 2_546
H(2) H(7) 3.179 1_455
H(2) H(9) 3.485 2_646
H(3) O(1) 2.985 2_546
H(3) C(1) 3.532 2_646
H(3) C(25) 3.464 2_646
H(3) C(26) 3.348 2_646
H(3) C(30) 3.296 3_666
H(3) H(1) 2.698 2_546
H(3) H(14) 2.988 3_666
H(3) H(16) 2.856 3_666
H(4) O(1) 2.670 2_546
H(4) O(3) 3.453 3_666
H(4) C(2) 3.510 2_646
H(4) C(3) 3.301 2_646
H(4) C(4) 3.562 2_646
H(4) C(28) 3.052 2_546
H(4) H(6) 3.558 3_656
H(4) H(11) 2.614 2_546
H(4) H(13) 2.649 2_546
H(4) H(16) 3.086 3_666
H(5) O(3) 2.845 1_545
H(5) C(4) 3.502 2_646
H(5) C(5) 3.343 2_646
H(5) C(16) 3.361 3_656
H(5) C(17) 3.376 3_656
H(5) C(28) 2.977 2_546
H(5) H(5) 3.540 3_656
H(5) H(6) 3.564 3_656
H(5) H(10) 3.180 1_545
H(5) H(11) 2.616 2_546
H(5) H(12) 3.160 2_546
H(5) H(13) 2.684 2_546
H(6) O(3) 2.492 1_545
H(6) C(30) 3.413 3_766
H(6) H(1) 3.413 2_646
H(6) H(4) 3.558 3_656
H(6) H(5) 3.564 3_656
H(6) H(11) 3.053 4_654
H(6) H(14) 2.585 3_766
H(6) H(15) 3.239 1_545
H(6) H(15) 3.530 3_766
H(6) H(16) 3.390 1_545
H(7) C(9) 3.218 1_655
H(7) C(10) 3.524 1_655
H(7) C(28) 3.578 4_654
H(7) C(30) 3.281 3_766
H(7) H(2) 3.179 1_655
H(7) H(11) 2.901 4_654
H(7) H(12) 3.483 4_654
H(7) H(14) 2.373 3_766
H(8) C(3) 3.448 3_666
H(8) C(4) 3.448 3_666
H(8) C(6) 3.411 1_655
H(8) C(7) 3.178 1_655
H(8) H(1) 3.161 1_655
H(8) H(9) 2.873 3_766
H(9) C(5) 3.457 3_666
H(9) H(2) 3.485 2_656
H(9) H(8) 2.873 3_766
H(9) H(9) 3.487 3_766
H(10) C(10) 3.543 2_656
H(10) C(11) 3.416 2_656
H(10) C(12) 3.531 2_656
H(10) C(19) 3.351 3_666
H(10) C(20) 3.452 3_666
H(10) C(28) 3.338 2_556
H(10) H(5) 3.180 1_565
H(10) H(11) 3.464 2_556
H(10) H(12) 2.574 2_556
H(10) H(13) 3.545 2_556
H(11) C(15) 3.207 2_556
H(11) C(16) 3.204 2_556
H(11) C(17) 3.187 4_455
H(11) C(18) 3.103 4_455
H(11) H(4) 2.614 2_556
H(11) H(5) 2.616 2_556
H(11) H(6) 3.053 4_455
H(11) H(7) 2.901 4_455
H(11) H(10) 3.464 2_546
H(11) H(14) 3.167 2_646
H(11) H(15) 3.368 2_646
H(12) C(1) 3.528 2_546
H(12) C(2) 2.906 2_546
H(12) C(3) 3.095 2_546
H(12) C(12) 3.450 1_455
H(12) C(13) 3.222 1_455
H(12) C(14) 3.569 1_455
H(12) C(26) 3.309 2_546
H(12) H(5) 3.160 2_556
H(12) H(7) 3.483 4_455
H(12) H(10) 2.574 2_546
H(13) C(3) 3.522 1_455
H(13) C(4) 3.436 1_455
H(13) C(12) 3.315 1_455
H(13) C(13) 3.113 1_455
H(13) C(14) 3.593 1_455
H(13) C(15) 3.235 2_556
H(13) C(16) 3.249 2_556
H(13) C(20) 3.231 1_455
H(13) C(21) 3.531 1_455
H(13) H(4) 2.649 2_556
H(13) H(5) 2.684 2_556
H(13) H(10) 3.545 2_546
H(14) C(10) 3.255 3_666
H(14) C(17) 3.127 3_766
H(14) C(18) 3.028 3_766
H(14) C(30) 3.555 3_776
H(14) H(3) 2.988 3_666
H(14) H(6) 2.585 3_766
H(14) H(7) 2.373 3_766
H(14) H(11) 3.167 2_656
H(14) H(15) 2.931 3_776
H(14) H(16) 3.345 3_776
H(15) O(1) 2.752 2_656
H(15) O(2) 3.377 2_656
H(15) C(8) 3.257 2_656
H(15) C(27) 2.812 2_656
H(15) C(30) 2.835 3_776
H(15) H(1) 3.557 2_656
H(15) H(6) 3.239 1_565
H(15) H(6) 3.530 3_766
H(15) H(11) 3.368 2_656
H(15) H(14) 2.931 3_776
H(15) H(15) 2.540 3_776
H(15) H(16) 2.566 3_776
H(16) O(1) 2.805 4_664
H(16) C(10) 3.357 3_666
H(16) C(11) 3.579 3_666
H(16) C(12) 3.239 3_666
H(16) C(13) 3.383 3_666
H(16) C(30) 3.260 3_776
H(16) H(3) 2.856 3_666
H(16) H(4) 3.086 3_666
H(16) H(6) 3.390 1_565
H(16) H(14) 3.345 3_776
H(16) H(15) 2.566 3_776
H(16) H(16) 3.412 3_776

loop_
_geom_torsion_atom_site_label_1
_geom_torsion_atom_site_label_2
_geom_torsion_atom_site_label_3
_geom_torsion_atom_site_label_4
_geom_torsion
C(28) O(2) C(27) O(1) 3.54(17)
C(28) O(2) C(27) C(8) -176.95(10)
C(30) O(4) C(29) O(3) -4.23(17)
C(30) O(4) C(29) C(25) 175.47(10)
C(2) C(1) C(22) C(21) 0.82(17)
C(2) C(1) C(22) C(23) 179.30(11)
C(22) C(1) C(2) C(3) -6.7(7)
C(2) C(1) C(26) C(25) -178.76(11)
C(26) C(1) C(2) C(3) 172.2(6)
C(22) C(1) C(26) C(25) 0.18(18)
C(26) C(1) C(22) C(21) -178.16(11)
C(26) C(1) C(22) C(23) 0.32(17)
C(1) C(2) C(3) C(4) 8.2(15)
C(2) C(3) C(4) C(5) 4.9(17)
C(3) C(4) C(5) C(6) -2.4(17)
C(4) C(5) C(6) C(7) 173.2(8)
C(4) C(5) C(6) C(11) -6.2(9)
C(5) C(6) C(7) C(8) 179.25(11)
C(5) C(6) C(11) C(10) -178.95(11)
C(5) C(6) C(11) C(12) 1.68(17)
C(7) C(6) C(11) C(10) 1.66(17)
C(7) C(6) C(11) C(12) -177.71(11)
C(11) C(6) C(7) C(8) -1.38(17)
C(6) C(7) C(8) C(9) 0.17(17)
C(6) C(7) C(8) C(27) 179.01(10)
C(7) C(8) C(9) C(10) 0.75(18)
C(7) C(8) C(27) O(1) -3.16(17)
C(7) C(8) C(27) O(2) 177.33(10)
C(9) C(8) C(27) O(1) 175.65(11)
C(9) C(8) C(27) O(2) -3.86(16)
C(27) C(8) C(9) C(10) -178.03(11)
C(8) C(9) C(10) C(11) -0.44(18)
C(9) C(10) C(11) C(6) -0.76(18)
C(9) C(10) C(11) C(12) 178.62(11)
C(6) C(11) C(12) C(13) 180(2)
C(10) C(11) C(12) C(13) 0(2)
C(11) C(12) C(13) C(14) 5(3)
C(12) C(13) C(14) C(15) -2.9(8)
C(12) C(13) C(14) C(19) 176.5(7)
C(13) C(14) C(15) C(16) 179.46(11)
C(13) C(14) C(19) C(18) -179.53(11)
C(13) C(14) C(19) C(20) 0.18(18)
C(15) C(14) C(19) C(18) -0.12(16)
C(15) C(14) C(19) C(20) 179.58(11)
C(19) C(14) C(15) C(16) 0.01(15)
C(14) C(15) C(16) C(17) 0.10(17)
C(15) C(16) C(17) C(18) -0.10(18)
C(16) C(17) C(18) C(19) -0.01(17)
C(17) C(18) C(19) C(14) 0.12(18)
C(17) C(18) C(19) C(20) -179.62(11)
C(14) C(19) C(20) C(21) -178.2(5)
C(18) C(19) C(20) C(21) 1.5(6)
C(19) C(20) C(21) C(22) 15(2)
C(20) C(21) C(22) C(1) 161.9(19)
C(20) C(21) C(22) C(23) -16.5(19)
C(1) C(22) C(23) C(24) -0.39(18)
C(21) C(22) C(23) C(24) 178.11(11)
C(22) C(23) C(24) C(25) -0.03(14)
C(23) C(24) C(25) C(26) 0.53(18)
C(23) C(24) C(25) C(29) -179.77(11)
C(24) C(25) C(26) C(1) -0.61(18)
C(24) C(25) C(29) O(3) -178.26(11)
C(24) C(25) C(29) O(4) 2.05(16)
C(26) C(25) C(29) O(3) 1.45(17)
C(26) C(25) C(29) O(4) -178.24(10)
C(29) C(25) C(26) C(1) 179.68(10)

loop_
_cod_related_entry_id
_cod_related_entry_database
_cod_related_entry_code
1 ChemSpider 30661338
